data_4510383
loop_
_publ_author_name
'Zhou, Yougui'
'Zhang, Xuepeng'
'Liang, Huiyi'
'Cao, Zhenkun'
'Zhao, Xiaoyu'
'He, Yuwei'
'Wang, Shouliang'
'Pang, Jiyan'
'Zhou, Zhongyuan'
'Ke, Zhuofeng'
'Qiu, Liqin'

_publ_section_title
;
 Enantioselective Synthesis of Axially Chiral Biaryl Monophosphine Oxides
 via Direct Asymmetric Suzuki Coupling and DFT Investigations of the
 Enantioselectivity
;
_journal_issue 5
_journal_name_full 'ACS Catalysis'
_journal_page_first 1390
_journal_paper_doi 10.1021/cs500208n
_journal_volume 4
_journal_year 2014
_chemical_formula_sum 'C19 H17 O4 P'
_chemical_formula_weight 340.30
_chemical_name_systematic
;

 ?

;
_space_group_IT_number 4
_symmetry_cell_setting monoclinic
_symmetry_space_group_name_Hall 'P 2yb'
_symmetry_space_group_name_H-M 'P 1 21 1'
_atom_sites_solution_hydrogens geom
_atom_sites_solution_primary direct
_atom_sites_solution_secondary difmap
_audit_creation_method SHELXL-97
_cell_angle_alpha 90.00
_cell_angle_beta 90.186(4)
_cell_angle_gamma 90.00
_cell_formula_units_Z 2
_cell_length_a 8.8426(4)
_cell_length_b 7.5945(4)
_cell_length_c 12.9242(6)
_cell_measurement_reflns_used 1974
_cell_measurement_temperature 296(2)
_cell_measurement_theta_max 20.94
_cell_measurement_theta_min 2.79
_cell_volume 867.92(7)
_computing_cell_refinement 'Bruker APEXII'
_computing_data_collection 'Bruker APEXII'
_computing_data_reduction 'Bruker SAINT'
_computing_molecular_graphics 'Bruker SHELXTL'
_computing_publication_material 'Bruker SHELXTL'
_computing_structure_refinement 'SHELXL-97 (Sheldrick, 1997)'
_computing_structure_solution 'SHELXS-97 (Sheldrick, 1990)'
_diffrn_ambient_temperature 296(2)
_diffrn_measured_fraction_theta_full 0.993
_diffrn_measured_fraction_theta_max 0.993
_diffrn_measurement_device_type 'Bruker APEXII CCD area detector'
_diffrn_measurement_method 'phi and omega scans'
_diffrn_radiation_monochromator graphite
_diffrn_radiation_source 'fine-focus sealed tube'
_diffrn_radiation_type MoK\a
_diffrn_radiation_wavelength 0.71073
_diffrn_reflns_av_R_equivalents 0.0433
_diffrn_reflns_av_sigmaI/netI 0.0585
_diffrn_reflns_limit_h_max 11
_diffrn_reflns_limit_h_min -11
_diffrn_reflns_limit_k_max 9
_diffrn_reflns_limit_k_min -9
_diffrn_reflns_limit_l_max 16
_diffrn_reflns_limit_l_min -16
_diffrn_reflns_number 10893
_diffrn_reflns_theta_full 27.50
_diffrn_reflns_theta_max 27.50
_diffrn_reflns_theta_min 2.30
_exptl_absorpt_coefficient_mu 0.177
_exptl_absorpt_correction_T_max 0.7456
_exptl_absorpt_correction_T_min 0.6509
_exptl_absorpt_correction_type multi-scan
_exptl_absorpt_process_details 'SAINT ver 7.34; Bruker SADABS'
_exptl_crystal_colour colourless
_exptl_crystal_density_diffrn 1.302
_exptl_crystal_density_meas 0
_exptl_crystal_density_method 'not measured'
_exptl_crystal_description NEEDLE
_exptl_crystal_F_000 356
_exptl_crystal_size_max 0.24
_exptl_crystal_size_mid 0.18
_exptl_crystal_size_min 0.16
_refine_diff_density_max 0.157
_refine_diff_density_min -0.211
_refine_diff_density_rms 0.036
_refine_ls_abs_structure_details 'Flack H D (1983), Acta Cryst. A39, 876-881'
_refine_ls_abs_structure_Flack -0.08(11)
_refine_ls_extinction_coef 0.017(2)
_refine_ls_extinction_expression Fc^*^=kFc[1+0.001xFc^2^\l^3^/sin(2\q)]^-1/4^
_refine_ls_extinction_method SHELXL
_refine_ls_goodness_of_fit_ref 1.003
_refine_ls_hydrogen_treatment mixed
_refine_ls_matrix_type full
_refine_ls_number_parameters 244
_refine_ls_number_reflns 3853
_refine_ls_number_restraints 1
_refine_ls_restrained_S_all 1.003
_refine_ls_R_factor_all 0.0891
_refine_ls_R_factor_gt 0.0450
_refine_ls_shift/su_max 0.000
_refine_ls_shift/su_mean 0.000
_refine_ls_structure_factor_coef Fsqd
_refine_ls_weighting_details 'calc w=1/[\s^2^(Fo^2^)+(0.0534P)^2^+0.0000P] where P=(Fo^2^+2Fc^2^)/3'
_refine_ls_weighting_scheme calc
_refine_ls_wR_factor_gt 0.0977
_refine_ls_wR_factor_ref 0.1159
_reflns_number_gt 2363
_reflns_number_total 3853
_reflns_threshold_expression >2sigma(I)
_cod_data_source_file cs500208n_si_002.cif
_cod_data_source_block qlq40
_cod_depositor_comments
;
The following automatic conversions were performed:

'_symmetry_cell_setting' value 'Monoclinic' changed to 'monoclinic'
according to
/usr/data/users/saulius/crontab/automatic-downloads/rss-feeds/ACS/lib/dictionaries/cif_core.dic
dictionary named 'cif_core.dic' version 2.4.2 from 2011-04-26.

Automatic conversion script
Id: cif_fix_values 2281 2013-09-26 08:29:07Z andrius 

 Adding full bibliography for 4510383--4510384.cif.
;
_cod_original_sg_symbol_H-M P2(1)
_cod_database_code 4510383

loop_
_symmetry_equiv_pos_as_xyz
'x, y, z'
'-x, y+1/2, -z'

loop_
_atom_site_label
_atom_site_type_symbol
_atom_site_fract_x
_atom_site_fract_y
_atom_site_fract_z
_atom_site_U_iso_or_equiv
_atom_site_adp_type
_atom_site_occupancy
_atom_site_symmetry_multiplicity
_atom_site_calc_flag
_atom_site_refinement_flags
P1 P 0.47558(7) 0.75688(9) 0.68936(4) 0.05640(17) Uani 1 1 d .
O1 O 0.57783(17) 0.7331(3) 0.60311(11) 0.0725(5) Uani 1 1 d .
O2 O 0.3466(2) 0.6168(3) 0.69603(14) 0.1025(7) Uani 1 1 d .
O3 O 0.39159(19) 0.9390(3) 0.69160(12) 0.0769(6) Uani 1 1 d .
O4 O 0.9677(2) 0.7450(3) 0.59401(14) 0.1048(6) Uani 1 1 d .
C1 C 0.5621(2) 0.7467(3) 0.81456(14) 0.0474(5) Uani 1 1 d .
C2 C 0.6816(2) 0.8567(3) 0.84034(15) 0.0419(5) Uani 1 1 d .
C3 C 0.7521(2) 0.8408(3) 0.93954(15) 0.0442(5) Uani 1 1 d .
C4 C 0.8723(3) 0.9506(4) 0.97156(18) 0.0631(7) Uani 1 1 d .
H4A H 0.905(2) 1.033(3) 0.9226(18) 0.060(7) Uiso 1 1 d .
C5 C 0.9360(3) 0.9334(4) 1.0669(2) 0.0765(9) Uani 1 1 d .
H5A H 1.027(3) 1.010(3) 1.0833(19) 0.077(8) Uiso 1 1 d .
C6 C 0.8854(3) 0.8056(4) 1.13547(19) 0.0767(10) Uani 1 1 d .
H6A H 0.9304 0.7948 1.2003 0.092 Uiso 1 1 calc R
C7 C 0.7703(3) 0.6966(4) 1.10813(18) 0.0657(8) Uani 1 1 d .
H7A H 0.7366 0.6120 1.1547 0.079 Uiso 1 1 calc R
C8 C 0.7013(2) 0.7102(3) 1.00973(16) 0.0501(6) Uani 1 1 d .
C9 C 0.5813(3) 0.5998(3) 0.97976(17) 0.0559(7) Uani 1 1 d .
H9A H 0.548(2) 0.506(4) 1.0294(19) 0.084(8) Uiso 1 1 d .
C10 C 0.5141(3) 0.6178(3) 0.88677(17) 0.0570(6) Uani 1 1 d .
H10A H 0.4342 0.5438 0.8694 0.068 Uiso 1 1 calc R
C11 C 0.7365(2) 0.9984(3) 0.76866(15) 0.0418(5) Uani 1 1 d .
C12 C 0.8363(2) 0.9650(3) 0.68784(15) 0.0476(6) Uani 1 1 d .
C13 C 0.8840(3) 1.1027(3) 0.62446(16) 0.0566(7) Uani 1 1 d .
H13A H 0.9516 1.0801 0.5711 0.068 Uiso 1 1 calc R
C14 C 0.8328(3) 1.2698(4) 0.63974(17) 0.0639(7) Uani 1 1 d .
H14A H 0.8650 1.3607 0.5969 0.077 Uiso 1 1 calc R
C15 C 0.7334(3) 1.3033(3) 0.7188(2) 0.0669(8) Uani 1 1 d .
H15A H 0.700(3) 1.415(4) 0.7404(19) 0.082(8) Uiso 1 1 d .
C16 C 0.6867(3) 1.1701(3) 0.78291(19) 0.0576(7) Uani 1 1 d .
H16A H 0.617(3) 1.200(3) 0.8396(18) 0.083(8) Uiso 1 1 d .
C17 C 0.8926(3) 0.7853(3) 0.66822(18) 0.0672(7) Uani 1 1 d .
H17A H 0.886(2) 0.685(3) 0.7264(16) 0.061(6) Uiso 1 1 d .
C18 C 0.3048(4) 0.5014(5) 0.6211(3) 0.1128(13) Uani 1 1 d .
H18A H 0.1970 0.4866 0.6222 0.136(13) Uiso 1 1 calc R
H18B H 0.3529 0.3900 0.6333 0.163 Uiso 1 1 calc R
H18C H 0.3350 0.5461 0.5548 0.163 Uiso 1 1 calc R
C19 C 0.3358(5) 1.0207(4) 0.6019(3) 0.1237(15) Uani 1 1 d .
H19A H 0.3893 0.9771 0.5427 0.24(2) Uiso 1 1 calc R
H19B H 0.3500 1.1457 0.6072 0.285 Uiso 1 1 calc R
H19C H 0.2300 0.9953 0.5945 0.285 Uiso 1 1 calc R

loop_
_atom_site_aniso_label
_atom_site_aniso_U_11
_atom_site_aniso_U_22
_atom_site_aniso_U_33
_atom_site_aniso_U_23
_atom_site_aniso_U_13
_atom_site_aniso_U_12
P1 0.0664(3) 0.0582(3) 0.0446(3) -0.0073(3) 0.0052(3) -0.0075(4)
O1 0.0822(10) 0.0905(12) 0.0449(8) -0.0180(9) 0.0122(7) -0.0049(12)
O2 0.1124(14) 0.1196(16) 0.0755(12) -0.0172(12) 0.0050(11) -0.0699(14)
O3 0.0931(13) 0.0834(12) 0.0542(10) -0.0050(9) -0.0068(9) 0.0259(12)
O4 0.1222(13) 0.0934(13) 0.0991(13) -0.0196(13) 0.0619(11) 0.0104(16)
C1 0.0579(12) 0.0391(10) 0.0452(10) -0.0049(11) 0.0121(9) -0.0028(13)
C2 0.0506(12) 0.0391(11) 0.0360(10) 0.0020(9) 0.0133(9) 0.0036(10)
C3 0.0473(12) 0.0436(11) 0.0419(10) 0.0023(10) 0.0093(10) 0.0034(10)
C4 0.0633(15) 0.0740(17) 0.0522(14) 0.0111(13) 0.0033(12) -0.0056(15)
C5 0.0689(17) 0.098(2) 0.0629(16) 0.0063(16) -0.0107(13) -0.0137(18)
C6 0.0697(16) 0.108(3) 0.0527(13) 0.0124(15) -0.0040(12) 0.0070(17)
C7 0.0687(14) 0.0776(19) 0.0508(13) 0.0200(12) 0.0102(11) 0.0113(15)
C8 0.0542(12) 0.0525(14) 0.0439(11) 0.0054(10) 0.0145(9) 0.0105(11)
C9 0.0694(15) 0.0465(13) 0.0519(13) 0.0085(12) 0.0172(12) -0.0025(13)
C10 0.0659(14) 0.0478(13) 0.0574(13) -0.0031(12) 0.0151(12) -0.0157(12)
C11 0.0479(12) 0.0386(11) 0.0390(11) 0.0010(9) 0.0061(9) -0.0030(11)
C12 0.0557(12) 0.0496(12) 0.0374(11) 0.0013(10) 0.0083(9) -0.0010(12)
C13 0.0639(15) 0.0657(16) 0.0402(11) 0.0061(12) 0.0083(11) -0.0112(14)
C14 0.0717(15) 0.0615(15) 0.0584(13) 0.0220(14) -0.0035(11) -0.0077(17)
C15 0.0765(17) 0.0423(15) 0.0819(17) 0.0121(12) 0.0016(14) 0.0001(13)
C16 0.0641(14) 0.0432(13) 0.0657(15) 0.0042(12) 0.0192(12) 0.0020(12)
C17 0.0851(16) 0.0579(17) 0.0588(14) -0.0030(13) 0.0233(13) 0.0053(15)
C18 0.132(3) 0.086(2) 0.121(3) -0.026(2) -0.005(2) -0.043(2)
C19 0.218(4) 0.075(2) 0.078(2) 0.0176(17) -0.030(3) 0.028(3)

loop_
_atom_type_symbol
_atom_type_description
_atom_type_scat_dispersion_real
_atom_type_scat_dispersion_imag
_atom_type_scat_source
C C 0.0033 0.0016 'International Tables Vol C Tables 4.2.6.8 and 6.1.1.4'
H H 0.0000 0.0000 'International Tables Vol C Tables 4.2.6.8 and 6.1.1.4'
O O 0.0106 0.0060 'International Tables Vol C Tables 4.2.6.8 and 6.1.1.4'
P P 0.1023 0.0942 'International Tables Vol C Tables 4.2.6.8 and 6.1.1.4'

loop_
_geom_angle_atom_site_label_1
_geom_angle_atom_site_label_2
_geom_angle_atom_site_label_3
_geom_angle
O1 P1 O2 114.52(11)
O1 P1 O3 114.86(11)
O2 P1 O3 104.67(11)
O1 P1 C1 115.11(9)
O2 P1 C1 103.34(11)
O3 P1 C1 102.85(10)
C18 O2 P1 126.7(2)
C19 O3 P1 122.65(19)
C2 C1 C10 119.15(18)
C2 C1 P1 120.95(16)
C10 C1 P1 119.81(17)
C1 C2 C3 119.64(18)
C1 C2 C11 122.11(18)
C3 C2 C11 118.22(19)
C4 C3 C8 117.74(19)
C4 C3 C2 122.62(19)
C8 C3 C2 119.6(2)
C5 C4 C3 121.2(2)
C5 C4 H4A 123.2(14)
C3 C4 H4A 115.5(14)
C4 C5 C6 120.8(3)
C4 C5 H5A 117.4(15)
C6 C5 H5A 121.6(15)
C7 C6 C5 120.2(2)
C7 C6 H6A 119.9
C5 C6 H6A 119.9
C6 C7 C8 120.7(2)
C6 C7 H7A 119.6
C8 C7 H7A 119.6
C9 C8 C7 121.9(2)
C9 C8 C3 118.8(2)
C7 C8 C3 119.3(2)
C10 C9 C8 121.1(2)
C10 C9 H9A 121.0(14)
C8 C9 H9A 117.9(13)
C9 C10 C1 121.7(2)
C9 C10 H10A 119.2
C1 C10 H10A 119.2
C16 C11 C12 118.20(19)
C16 C11 C2 119.18(18)
C12 C11 C2 122.62(19)
C11 C12 C13 119.9(2)
C11 C12 C17 120.8(2)
C13 C12 C17 119.31(19)
C14 C13 C12 120.8(2)
C14 C13 H13A 119.6
C12 C13 H13A 119.6
C13 C14 C15 119.6(2)
C13 C14 H14A 120.2
C15 C14 H14A 120.2
C16 C15 C14 120.5(2)
C16 C15 H15A 113.0(16)
C14 C15 H15A 126.1(16)
C15 C16 C11 121.0(2)
C15 C16 H16A 118.2(15)
C11 C16 H16A 120.8(16)
O4 C17 C12 123.9(2)
O4 C17 H17A 114.1(11)
C12 C17 H17A 121.2(11)
O2 C18 H18A 109.5
O2 C18 H18B 109.5
H18A C18 H18B 109.5
O2 C18 H18C 109.5
H18A C18 H18C 109.5
H18B C18 H18C 109.5
O3 C19 H19A 109.5
O3 C19 H19B 109.5
H19A C19 H19B 109.5
O3 C19 H19C 109.5
H19A C19 H19C 109.5
H19B C19 H19C 109.5

loop_
_geom_bond_atom_site_label_1
_geom_bond_atom_site_label_2
_geom_bond_distance
P1 O1 1.4489(15)
P1 O2 1.562(2)
P1 O3 1.5700(19)
P1 C1 1.789(2)
O2 C18 1.356(4)
O3 C19 1.403(4)
O4 C17 1.208(3)
C1 C2 1.387(3)
C1 C10 1.418(3)
C2 C3 1.429(3)
C2 C11 1.502(3)
C3 C4 1.412(3)
C3 C8 1.418(3)
C4 C5 1.359(3)
C4 H4A 0.93(2)
C5 C6 1.389(4)
C5 H5A 1.01(2)
C6 C7 1.358(4)
C6 H6A 0.9300
C7 C8 1.413(3)
C7 H7A 0.9300
C8 C9 1.405(3)
C9 C10 1.346(3)
C9 H9A 1.00(3)
C10 H10A 0.9300
C11 C16 1.389(3)
C11 C12 1.393(3)
C12 C13 1.394(3)
C12 C17 1.475(3)
C13 C14 1.362(4)
C13 H13A 0.9300
C14 C15 1.374(3)
C14 H14A 0.9300
C15 C16 1.373(3)
C15 H15A 0.94(3)
C16 H16A 0.98(2)
C17 H17A 1.07(2)
C18 H18A 0.9600
C18 H18B 0.9600
C18 H18C 0.9600
C19 H19A 0.9600
C19 H19B 0.9600
C19 H19C 0.9600

loop_
_geom_hbond_atom_site_label_D
_geom_hbond_atom_site_label_H
_geom_hbond_atom_site_label_A
_geom_hbond_distance_DH
_geom_hbond_distance_HA
_geom_hbond_distance_DA
_geom_hbond_angle_DHA
C13 H13A O4 0.93 2.57 2.843(4) 97.6

loop_
_geom_torsion_atom_site_label_1
_geom_torsion_atom_site_label_2
_geom_torsion_atom_site_label_3
_geom_torsion_atom_site_label_4
_geom_torsion
O1 P1 O2 C18 -13.7(3)
O3 P1 O2 C18 113.0(3)
C1 P1 O2 C18 -139.6(3)
O1 P1 O3 C19 39.6(3)
O2 P1 O3 C19 -86.9(3)
C1 P1 O3 C19 165.4(3)
O1 P1 C1 C2 55.9(2)
O2 P1 C1 C2 -178.45(18)
O3 P1 C1 C2 -69.72(19)
O1 P1 C1 C10 -120.44(18)
O2 P1 C1 C10 5.2(2)
O3 P1 C1 C10 113.88(18)
C10 C1 C2 C3 -1.2(3)
P1 C1 C2 C3 -177.61(16)
C10 C1 C2 C11 -178.78(19)
P1 C1 C2 C11 4.8(3)
C1 C2 C3 C4 -178.8(2)
C11 C2 C3 C4 -1.1(3)
C1 C2 C3 C8 1.3(3)
C11 C2 C3 C8 179.00(18)
C8 C3 C4 C5 -0.8(4)
C2 C3 C4 C5 179.3(2)
C3 C4 C5 C6 0.6(4)
C4 C5 C6 C7 -0.4(4)
C5 C6 C7 C8 0.5(4)
C6 C7 C8 C9 -179.6(2)
C6 C7 C8 C3 -0.7(3)
C4 C3 C8 C9 179.7(2)
C2 C3 C8 C9 -0.4(3)
C4 C3 C8 C7 0.9(3)
C2 C3 C8 C7 -179.3(2)
C7 C8 C9 C10 178.2(2)
C3 C8 C9 C10 -0.7(3)
C8 C9 C10 C1 0.8(4)
C2 C1 C10 C9 0.1(3)
P1 C1 C10 C9 176.59(18)
C1 C2 C11 C16 97.5(3)
C3 C2 C11 C16 -80.1(3)
C1 C2 C11 C12 -82.5(3)
C3 C2 C11 C12 99.9(2)
C16 C11 C12 C13 0.5(3)
C2 C11 C12 C13 -179.5(2)
C16 C11 C12 C17 -179.6(2)
C2 C11 C12 C17 0.4(3)
C11 C12 C13 C14 -0.8(3)
C17 C12 C13 C14 179.3(2)
C12 C13 C14 C15 0.2(4)
C13 C14 C15 C16 0.7(4)
C14 C15 C16 C11 -1.0(4)
C12 C11 C16 C15 0.4(4)
C2 C11 C16 C15 -179.6(2)
C11 C12 C17 O4 172.9(2)
C13 C12 C17 O4 -7.2(4)
